data_7160457
loop_
_publ_author_name
'Presnukhina, Sofia I.'
'Baykova, Svetlana O.'
'Chukanova, Elizaveta A.'
'Metalnikova, Nadezhda M.'
'Baykov, Sergey V.'
'Soldatova, Natalia S.'
'Postnikov, Pavel S.'
'Boyarskiy, Vadim P.'

_publ_section_title
;
 Copper-catalyzed <i>N</i>-arylation of 1,2,4-oxadiazin-5(6<i>H</i>)-ones
 by diaryliodonium salts.
;
_journal_issue 17
_journal_name_full 'Organic &amp; biomolecular chemistry'
_journal_page_first 4217
_journal_page_last 4225
_journal_paper_doi 10.1039/d5ob00204d
_journal_volume 23
_journal_year 2025
_chemical_formula_moiety 'C15 H11 Br N2 O2'
_chemical_formula_sum 'C15 H11 Br N2 O2'
_chemical_formula_weight 331.170
_chemical_name_common 3-(4-bromophenyl)-4-phenyl-4H-1,2,4-oxadiazin-5(6H)-one
_chemical_name_systematic UBJ-1124
_space_group_crystal_system triclinic
_space_group_IT_number 2
_space_group_name_Hall '-P 1'
_space_group_name_H-M_alt 'P -1'
_symmetry_Int_Tables_number 2
_audit_creation_date 2024-11-06
_audit_creation_method
;
Olex2 1.5
(compiled 2024.02.16 svn.r378c4104 for OlexSys, GUI svn.r6928)
;
_audit_update_record
;
2024-11-07 deposited with the CCDC.	2025-03-26 downloaded from the CCDC.
;
_cell_angle_alpha 105.632(3)
_cell_angle_beta 92.203(3)
_cell_angle_gamma 100.013(4)
_cell_formula_units_Z 2
_cell_length_a 5.7761(3)
_cell_length_b 9.1850(4)
_cell_length_c 12.8929(4)
_cell_measurement_reflns_used 5469
_cell_measurement_temperature 100.00(10)
_cell_measurement_theta_max 79.4650
_cell_measurement_theta_min 3.6340
_cell_volume 646.05(5)
_computing_cell_refinement 'CrysAlisPro 1.171.43.136a (Rigaku OD, 2024)'
_computing_data_collection 'CrysAlisPro 1.171.43.136a (Rigaku OD, 2024)'
_computing_data_reduction 'CrysAlisPro 1.171.43.136a (Rigaku OD, 2024)'
_computing_molecular_graphics 'Olex2 1.5 (Dolomanov et al., 2009)'
_computing_publication_material 'Olex2 1.5 (Dolomanov et al., 2009)'
_computing_structure_refinement 'olex2.refine 1.5 (Bourhis et al., 2015)'
_diffrn_ambient_environment N~2~
_diffrn_ambient_temperature 100.00(10)
_diffrn_detector 'Hybrid Pixel Array Detector'
_diffrn_detector_area_resol_mean 10.0000
_diffrn_detector_type HyPix
_diffrn_measured_fraction_theta_full 0.9772
_diffrn_measured_fraction_theta_max 0.9742
_diffrn_measurement_details
;
List of Runs (angles in degrees, time in seconds):

  # Type    Start    End  Width  t~exp~   \w     \q     \k     \f   Frames
#--------------------------------------------------------------------------
  1  \w    -71.00 -43.00   0.50    0.20    -- -106.00  61.00-148.00   56
  2  \w    -39.00  24.00   0.50    0.05    --  -47.14  61.00-148.00  126
  3  \w    -68.00 -41.00   0.50    0.20    -- -106.00  61.00 -30.00   54
  4  \w    -67.00 -42.00   0.50    0.20    -- -106.00  61.00   0.00   50
  5  \w    -71.00 -35.00   0.50    0.20    -- -106.00  61.00  60.00   72
  6  \w    -16.00  14.00   0.50    0.05    --  -47.14  19.00   0.00   60
  7  \w    -17.00  24.00   0.50    0.05    --   47.14 -19.00  60.00   82
  8  \w     -9.00  19.00   0.50    0.05    --   47.14 -19.00 120.00   56
  9  \w    -13.00  14.00   0.50    0.05    --   47.14 -61.00  72.00   54
 10  \w     20.00  64.00   0.50    0.05    --   47.14 -61.00  72.00   88
 11  \w     68.00 110.00   0.50    0.20    --  113.25-125.00 150.00   84
 12  \w     77.00 104.00   0.50    0.20    --  113.25 -94.00 120.00   54
 13  \w     84.00 109.00   0.50    0.20    --  113.25-125.00  60.00   50
 14  \w     52.00  95.00   0.50    0.20    --  113.25 -94.00  60.00   86
 15  \w     62.00 103.00   0.50    0.20    --  113.25 -94.00 -30.00   82
 16  \w     45.00  86.00   0.50    0.20    --  113.25-125.00-120.00   82
 17  \w     74.00 110.00   0.50    0.20    --  113.25-125.00-150.00   72
 18  \w     50.00 102.00   0.50    0.20    --  113.25 -94.00-120.00  104
 19  \w     81.00 106.00   0.50    0.20    --  113.25 -77.00-120.00   50
 20  \w     42.00  67.00   0.50    0.20    --  113.25 -61.00-120.00   50
 21  \w     43.00  68.00   0.50    0.20    --  113.25 -61.00   0.00   50
 22  \w     42.00  67.00   0.50    0.20    --  113.25 -61.00  60.00   50
 23  \w     42.00  67.00   0.50    0.20    --  113.25 -61.00  72.00   50
 24  \w     44.00  69.00   0.50    0.20    --  113.25 -61.00  90.00   50
 25  \w     43.00  69.00   0.50    0.20    --  113.25 -61.00 120.00   52
 26  \w    140.00 178.00   0.50    0.20    --  113.25  15.00   0.00   76
 27  \w    122.00 169.00   0.50    0.20    --  113.25  45.00 150.00   94
 28  \w    100.00 178.00   0.50    0.20    --  113.25  15.00 120.00  156
 29  \w    102.00 169.00   0.50    0.20    --  113.25  61.00-148.00  134
 30  \w     70.00 117.00   0.50    0.05    --   47.14  61.00-148.00   94
 31  \w     33.00  67.00   0.50    0.05    --   47.14  61.00-148.00   68
 32  \w    -89.00 -16.00   0.50    0.05    --  -47.14 125.00 -30.00  146
 33  \w    -73.00 -37.00   0.50    0.20    -- -106.00 113.00-135.10   72
 34  \w    -71.00 -38.00   0.50    0.20    -- -106.00 125.00 -30.00   66
 35  \w   -112.00 -73.00   0.50    0.20    -- -106.00 125.00 -30.00   78
 36  \w   -108.00 -82.00   0.50    0.20    -- -106.00 113.00-135.10   52
 37  \w   -107.00 -78.00   0.50    0.20    -- -106.00 108.00 -39.80   58
 38  \w    -63.00 -36.00   0.50    0.20    -- -106.00 108.00 -39.80   54
 39  \w   -112.00 -86.00   0.50    0.20    -- -106.00 125.00  60.00   52
 40  \w    -62.00 -36.00   0.50    0.20    -- -106.00 125.00 150.00   52
 41  \w   -150.00 -96.00   0.50    0.20    -- -106.00 -30.00 -90.00  108
 42  \w   -133.00-107.00   0.50    0.20    -- -106.00 -61.00-180.00   52
 43  \w   -175.00-136.00   0.50    0.20    -- -106.00 -61.00-180.00   78
 44  \w   -106.00 -37.00   0.50    0.05    --  -47.14 -61.00  72.00  138
 45  \w   -147.00 -89.00   0.50    0.20    -- -106.00 -61.00  72.00  116
 46  \w   -176.00 -89.00   0.50    0.20    -- -106.00 -61.00 150.00  174
;
_diffrn_measurement_device 'four-circle diffractometer'
_diffrn_measurement_device_type 'XtaLAB Synergy, Single source at home/near, HyPix'
_diffrn_measurement_method '\w scans'
_diffrn_orient_matrix_type 'CrysAlisPro convention (1999,Acta A55,543-557)'
_diffrn_orient_matrix_UB_11 -0.2082638000
_diffrn_orient_matrix_UB_12 -0.1182241000
_diffrn_orient_matrix_UB_13 -0.0698923000
_diffrn_orient_matrix_UB_21 -0.1733868000
_diffrn_orient_matrix_UB_22 0.1000480000
_diffrn_orient_matrix_UB_23 0.0549640000
_diffrn_orient_matrix_UB_31 0.0226755000
_diffrn_orient_matrix_UB_32 0.0866146000
_diffrn_orient_matrix_UB_33 -0.0872643000
_diffrn_radiation_monochromator mirror
_diffrn_radiation_probe x-ray
_diffrn_radiation_type 'Cu K\a'
_diffrn_radiation_wavelength 1.54184
_diffrn_reflns_av_R_equivalents 0.0427
_diffrn_reflns_av_unetI/netI 0.0367
_diffrn_reflns_Laue_measured_fraction_full 0.9772
_diffrn_reflns_Laue_measured_fraction_max 0.9742
_diffrn_reflns_limit_h_max 7
_diffrn_reflns_limit_h_min -7
_diffrn_reflns_limit_k_max 11
_diffrn_reflns_limit_k_min -10
_diffrn_reflns_limit_l_max 14
_diffrn_reflns_limit_l_min -16
_diffrn_reflns_number 6851
_diffrn_reflns_point_group_measured_fraction_full 0.9772
_diffrn_reflns_point_group_measured_fraction_max 0.9742
_diffrn_reflns_theta_full 67.6840
_diffrn_reflns_theta_max 69.99
_diffrn_reflns_theta_min 3.57
_diffrn_source 'micro-focus sealed X-ray tube'
_diffrn_source_type 'PhotonJet (Cu) X-ray Source'
_exptl_absorpt_coefficient_mu 4.368
_exptl_absorpt_correction_T_max 1.00000
_exptl_absorpt_correction_T_min 0.76699
_exptl_absorpt_correction_type multi-scan
_exptl_absorpt_process_details
;
CrysAlisPro 1.171.43.136a (Rigaku Oxford Diffraction, 2024)
Empirical absorption correction using spherical harmonics,
implemented in SCALE3 ABSPACK scaling algorithm.
;
_exptl_crystal_colour 'clear light colourless'
_exptl_crystal_colour_lustre clear
_exptl_crystal_colour_modifier light
_exptl_crystal_colour_primary colourless
_exptl_crystal_density_diffrn 1.702
_exptl_crystal_description prism
_exptl_crystal_F_000 331.620
_exptl_crystal_preparation -
_exptl_crystal_recrystallization_method 'Re-crystallisation from solvent: DMSO'
_exptl_crystal_size_max 0.16
_exptl_crystal_size_mid 0.1
_exptl_crystal_size_min 0.08
_refine_diff_density_max 1.0018
_refine_diff_density_min -0.4183
_refine_diff_density_rms 0.1087
_refine_ls_d_res_high 0.8204
_refine_ls_d_res_low 12.3657
_refine_ls_goodness_of_fit_ref 1.0424
_refine_ls_hydrogen_treatment constr
_refine_ls_matrix_type full
_refine_ls_number_constraints 21
_refine_ls_number_parameters 181
_refine_ls_number_reflns 2382
_refine_ls_number_restraints 0
_refine_ls_restrained_S_all 1.0424
_refine_ls_R_factor_all 0.0325
_refine_ls_R_factor_gt 0.0319
_refine_ls_shift/su_max -0.0003
_refine_ls_shift/su_mean 0.0000
_refine_ls_structure_factor_coef Fsqd
_refine_ls_weighting_details 'w=1/[\s^2^(Fo^2^)+(0.0624P)^2^+0.1267P] where P=(Fo^2^+2Fc^2^)/3'
_refine_ls_weighting_scheme calc
_refine_ls_wR_factor_gt 0.0823
_refine_ls_wR_factor_ref 0.0830
_reflns_Friedel_coverage 0.0
_reflns_limit_h_max 7
_reflns_limit_h_min -7
_reflns_limit_k_max 10
_reflns_limit_k_min -11
_reflns_limit_l_max 15
_reflns_limit_l_min 0
_reflns_number_gt 2311
_reflns_number_total 2382
_reflns_threshold_expression I>=2u(I)
_cod_data_source_file d5ob00204d2.cif
_cod_data_source_block UBJ-1124
_cod_depositor_comments 'Adding full bibliography for 7160455--7160458.cif.'
_cod_database_code 7160457
_chemical_oxdiff_formula 'C15 H11 Br N2 O2'
_olex2_refinement_description
;
1. Fixed Uiso
 At 1.2 times of:
  All C(H) groups, All C(H,H) groups
2.a Secondary CH2 refined with riding coordinates:
 C8(H8a,H8b)
2.b Aromatic/amide H refined with riding coordinates:
 C2(H2), C6(H6), C3(H3), C14(H14), C15(H15), C5(H5), C11(H11), C13(H13),
 C12(H12)
;
_olex2_exptl_crystal_mounting_method -
_olex2_submission_special_instructions 'No special instructions were received'
_oxdiff_exptl_absorpt_empirical_details
;
Empirical correction (ABSPACK) includes:
- Absorption correction using spherical harmonics
- Frame scaling
;
_oxdiff_exptl_absorpt_empirical_full_max 1.671
_oxdiff_exptl_absorpt_empirical_full_min 0.751

loop_
_space_group_symop_id
_space_group_symop_operation_xyz
1 x,y,z
2 -x,-y,-z

loop_
_atom_site_label
_atom_site_type_symbol
_atom_site_fract_x
_atom_site_fract_y
_atom_site_fract_z
_atom_site_U_iso_or_equiv
_atom_site_adp_type
_atom_site_occupancy
_atom_site_refinement_flags_posn
Br1 Br 1.14954(3) 0.25447(2) 0.025271(14) 0.02145(12) Uani 1.000000 .
O2 O 0.2712(2) 0.88975(16) 0.44998(11) 0.0187(3) Uani 1.000000 .
O1 O 0.6799(3) 0.74103(17) 0.57841(11) 0.0212(3) Uani 1.000000 .
N1 N 0.7677(3) 0.6443(2) 0.48947(14) 0.0194(3) Uani 1.000000 .
N2 N 0.5712(3) 0.76863(19) 0.38257(13) 0.0158(3) Uani 1.000000 .
C4 C 0.8168(3) 0.5709(2) 0.30368(16) 0.0169(4) Uani 1.000000 .
C7 C 0.7173(3) 0.6664(2) 0.39731(15) 0.0161(4) Uani 1.000000 .
C2 C 1.1118(3) 0.4160(2) 0.24355(16) 0.0184(4) Uani 1.000000 .
H2 H 1.2447(3) 0.3749(2) 0.25908(16) 0.0221(5) Uiso 1.000000 R
C6 C 0.8185(4) 0.4416(2) 0.11338(16) 0.0201(4) Uani 1.000000 .
H6 H 0.7530(4) 0.4179(2) 0.04071(16) 0.0241(5) Uiso 1.000000 R
C3 C 1.0124(4) 0.5085(2) 0.32570(16) 0.0185(4) Uani 1.000000 .
H3 H 1.0773(4) 0.5303(2) 0.39830(16) 0.0223(5) Uiso 1.000000 R
C9 C 0.4128(3) 0.8109(2) 0.45927(15) 0.0161(4) Uani 1.000000 .
C14 C 0.8553(4) 1.0228(2) 0.22451(16) 0.0192(4) Uani 1.000000 .
H14 H 1.0061(4) 1.0813(2) 0.22113(16) 0.0231(5) Uiso 1.000000 R
C15 C 0.8255(3) 0.9371(2) 0.29883(15) 0.0172(4) Uani 1.000000 .
H15 H 0.9544(3) 0.9383(2) 0.34729(15) 0.0207(4) Uiso 1.000000 R
C5 C 0.7198(4) 0.5345(2) 0.19716(16) 0.0186(4) Uani 1.000000 .
H5 H 0.5846(4) 0.5734(2) 0.18145(16) 0.0223(5) Uiso 1.000000 R
C1 C 1.0146(4) 0.3842(2) 0.13796(16) 0.0179(4) Uani 1.000000 .
C8 C 0.4391(4) 0.7475(2) 0.55479(15) 0.0185(4) Uani 1.000000 .
H8a H 0.3413(4) 0.6429(2) 0.53860(15) 0.0222(5) Uiso 1.000000 R
H8b H 0.3820(4) 0.8139(2) 0.61875(15) 0.0222(5) Uiso 1.000000 R
C11 C 0.4132(4) 0.8460(2) 0.23041(16) 0.0185(4) Uani 1.000000 .
H11 H 0.2640(4) 0.7840(2) 0.23181(16) 0.0222(5) Uiso 1.000000 R
C10 C 0.6042(3) 0.8498(2) 0.30106(15) 0.0161(4) Uani 1.000000 .
C13 C 0.6645(4) 1.0231(2) 0.15509(16) 0.0199(4) Uani 1.000000 .
H13 H 0.6845(4) 1.0839(2) 0.10586(16) 0.0238(5) Uiso 1.000000 R
C12 C 0.4439(4) 0.9341(2) 0.15781(16) 0.0198(4) Uani 1.000000 .
H12 H 0.3145(4) 0.9337(2) 0.10993(16) 0.0238(5) Uiso 1.000000 R

loop_
_atom_site_aniso_label
_atom_site_aniso_U_11
_atom_site_aniso_U_22
_atom_site_aniso_U_33
_atom_site_aniso_U_12
_atom_site_aniso_U_13
_atom_site_aniso_U_23
Br1 0.02408(17) 0.01965(16) 0.02134(17) 0.00726(10) 0.00561(10) 0.00453(10)
O2 0.0197(7) 0.0177(7) 0.0197(7) 0.0058(6) 0.0022(5) 0.0056(5)
O1 0.0269(7) 0.0217(7) 0.0158(6) 0.0096(6) -0.0000(5) 0.0037(5)
N1 0.0247(9) 0.0179(8) 0.0165(8) 0.0071(7) 0.0017(6) 0.0044(6)
N2 0.0192(8) 0.0145(7) 0.0159(7) 0.0055(6) 0.0019(6) 0.0064(6)
C4 0.0192(9) 0.0110(8) 0.0211(9) 0.0020(7) 0.0027(7) 0.0062(7)
C7 0.0181(9) 0.0118(8) 0.0192(9) 0.0024(7) 0.0009(7) 0.0059(7)
C2 0.0181(9) 0.0155(9) 0.0232(10) 0.0040(7) 0.0020(7) 0.0075(8)
C6 0.0238(10) 0.0180(9) 0.0185(9) 0.0032(8) 0.0004(7) 0.0061(8)
C3 0.0205(9) 0.0151(9) 0.0210(9) 0.0022(7) -0.0007(7) 0.0077(8)
C9 0.0187(9) 0.0117(9) 0.0160(9) -0.0001(7) -0.0006(7) 0.0027(7)
C14 0.0202(10) 0.0168(9) 0.0214(9) 0.0040(7) 0.0063(7) 0.0057(7)
C15 0.0194(9) 0.0143(9) 0.0181(9) 0.0058(7) 0.0018(7) 0.0030(7)
C5 0.0200(9) 0.0164(9) 0.0206(9) 0.0058(7) 0.0009(7) 0.0059(8)
C1 0.0197(9) 0.0132(8) 0.0208(9) 0.0040(7) 0.0054(7) 0.0036(7)
C8 0.0243(10) 0.0171(9) 0.0153(8) 0.0057(7) 0.0031(7) 0.0051(7)
C11 0.0198(9) 0.0157(9) 0.0198(9) 0.0033(7) 0.0030(7) 0.0048(8)
C10 0.0206(9) 0.0128(8) 0.0164(9) 0.0052(7) 0.0028(7) 0.0052(7)
C13 0.0276(10) 0.0174(9) 0.0181(9) 0.0068(8) 0.0071(8) 0.0085(8)
C12 0.0227(10) 0.0214(10) 0.0166(9) 0.0082(8) 0.0007(7) 0.0051(8)

loop_
_atom_type_symbol
_atom_type_scat_dispersion_real
_atom_type_scat_dispersion_imag
_atom_type_scat_Cromer_Mann_a1
_atom_type_scat_Cromer_Mann_a2
_atom_type_scat_Cromer_Mann_a3
_atom_type_scat_Cromer_Mann_a4
_atom_type_scat_Cromer_Mann_b1
_atom_type_scat_Cromer_Mann_b2
_atom_type_scat_Cromer_Mann_b3
_atom_type_scat_Cromer_Mann_b4
_atom_type_scat_Cromer_Mann_c
_atom_type_scat_source
_atom_type_scat_dispersion_source
Br -0.66955 1.28295 17.17890 5.23580 5.63770 3.98510 2.17230 16.57960 0.26090 41.43280 2.95570 'International Tables Volume C Table 6.1.1.4 (pp. 500-502)' 'Brennan, Cowan, Rev. Sci. Instrum., 1992, 63, 850'
C 0.01788 0.00908 2.31000 1.02000 1.58860 0.86500 20.84390 10.20750 0.56870 51.65120 0.21560 'International Tables Volume C Table 6.1.1.4 (pp. 500-502)' 'Brennan, Cowan, Rev. Sci. Instrum., 1992, 63, 850'
H 0.00000 0.00000 0.49300 0.32291 0.14019 0.04081 10.51090 26.12570 3.14236 57.79970 0.00304 'International Tables Volume C Table 6.1.1.4 (pp. 500-502)' 'Brennan, Cowan, Rev. Sci. Instrum., 1992, 63, 850'
N 0.03110 0.01806 12.21260 3.13220 2.01250 1.16630 0.00570 9.89330 28.99750 0.58260 -11.52900 'International Tables Volume C Table 6.1.1.4 (pp. 500-502)' 'Brennan, Cowan, Rev. Sci. Instrum., 1992, 63, 850'
O 0.04960 0.03234 3.04850 2.28680 1.54630 0.86700 13.27710 5.70110 0.32390 32.90890 0.25080 'International Tables Volume C Table 6.1.1.4 (pp. 500-502)' 'Brennan, Cowan, Rev. Sci. Instrum., 1992, 63, 850'

loop_
_geom_angle_atom_site_label_1
_geom_angle_atom_site_label_2
_geom_angle_atom_site_label_3
_geom_angle
_geom_angle_site_symmetry_1
_geom_angle_site_symmetry_3
_geom_angle_publ_flag
C8 O1 N1 111.40(14) . . ?
C7 N1 O1 114.57(16) . . ?
C9 N2 C7 118.84(15) . . ?
C10 N2 C7 122.33(16) . . ?
C10 N2 C9 118.11(15) . . ?
C3 C4 C7 117.50(18) . . ?
C5 C4 C7 123.65(18) . . ?
C5 C4 C3 118.77(19) . . ?
N2 C7 N1 123.73(18) . . ?
C4 C7 N1 115.39(17) . . ?
C4 C7 N2 120.84(16) . . ?
C3 C2 H2 120.52(11) . . ?
C1 C2 H2 120.52(12) . . ?
C1 C2 C3 118.96(18) . . ?
C5 C6 H6 120.59(11) . . ?
C1 C6 H6 120.59(12) . . ?
C1 C6 C5 118.83(18) . . ?
C2 C3 C4 121.05(18) . . ?
H3 C3 C4 119.48(12) . . ?
H3 C3 C2 119.48(11) . . ?
N2 C9 O2 123.45(16) . . ?
C8 C9 O2 123.87(18) . . ?
C8 C9 N2 112.67(16) . . ?
C15 C14 H14 119.89(12) . . ?
C13 C14 H14 119.89(11) . . ?
C13 C14 C15 120.21(18) . . ?
H15 C15 C14 120.49(12) . . ?
C10 C15 C14 119.02(18) . . ?
C10 C15 H15 120.49(11) . . ?
C6 C5 C4 120.80(19) . . ?
H5 C5 C4 119.60(12) . . ?
H5 C5 C6 119.60(11) . . ?
C2 C1 Br1 118.80(16) . . ?
C6 C1 Br1 119.61(15) . . ?
C6 C1 C2 121.57(19) . . ?
C9 C8 O1 110.74(16) . . ?
H8a C8 O1 109.50(10) . . ?
H8a C8 C9 109.50(11) . . ?
H8b C8 O1 109.50(10) . . ?
H8b C8 C9 109.50(11) . . ?
H8b C8 H8a 108.1 . . ?
C10 C11 H11 120.47(11) . . ?
C12 C11 H11 120.47(12) . . ?
C12 C11 C10 119.06(18) . . ?
C15 C10 N2 118.67(17) . . ?
C11 C10 N2 119.82(17) . . ?
C11 C10 C15 121.43(17) . . ?
H13 C13 C14 119.97(11) . . ?
C12 C13 C14 120.06(17) . . ?
C12 C13 H13 119.97(11) . . ?
C13 C12 C11 120.18(18) . . ?
H12 C12 C11 119.91(12) . . ?
H12 C12 C13 119.91(11) . . ?

loop_
_geom_bond_atom_site_label_1
_geom_bond_atom_site_label_2
_geom_bond_distance
_geom_bond_site_symmetry_2
_geom_bond_publ_flag
Br1 C1 1.901(2) . ?
O2 C9 1.205(3) . ?
O1 N1 1.419(2) . ?
O1 C8 1.427(3) . ?
N1 C7 1.289(3) . ?
N2 C7 1.410(2) . ?
N2 C9 1.397(3) . ?
N2 C10 1.444(2) . ?
C4 C7 1.488(3) . ?
C4 C3 1.405(3) . ?
C4 C5 1.393(3) . ?
C2 H2 0.9500 . ?
C2 C3 1.380(3) . ?
C2 C1 1.387(3) . ?
C6 H6 0.9500 . ?
C6 C5 1.393(3) . ?
C6 C1 1.390(3) . ?
C3 H3 0.9500 . ?
C9 C8 1.510(3) . ?
C14 H14 0.9500 . ?
C14 C15 1.393(3) . ?
C14 C13 1.394(3) . ?
C15 H15 0.9500 . ?
C15 C10 1.392(3) . ?
C5 H5 0.9500 . ?
C8 H8a 0.9900 . ?
C8 H8b 0.9900 . ?
C11 H11 0.9500 . ?
C11 C10 1.393(3) . ?
C11 C12 1.390(3) . ?
C13 H13 0.9500 . ?
C13 C12 1.396(3) . ?
C12 H12 0.9500 . ?

loop_
_geom_torsion_atom_site_label_1
_geom_torsion_atom_site_label_2
_geom_torsion_atom_site_label_3
_geom_torsion_atom_site_label_4
_geom_torsion
_geom_torsion_site_symmetry_1
_geom_torsion_site_symmetry_2
_geom_torsion_site_symmetry_3
_geom_torsion_site_symmetry_4
_geom_torsion_publ_flag
Br1 C1 C2 C3 -179.16(14) . . . . ?
Br1 C1 C6 C5 179.00(15) . . . . ?
O2 C9 N2 C7 -175.20(19) . . . . ?
O2 C9 N2 C10 14.3(2) . . . . ?
O2 C9 C8 O1 -146.0(2) . . . . ?
O1 N1 C7 N2 -4.92(19) . . . . ?
O1 N1 C7 C4 177.40(15) . . . . ?
O1 C8 C9 N2 33.88(18) . . . . ?
N1 C7 N2 C9 -21.5(2) . . . . ?
N1 C7 N2 C10 148.54(19) . . . . ?
N1 C7 C4 C3 -21.0(2) . . . . ?
N1 C7 C4 C5 155.67(18) . . . . ?
N2 C7 C4 C3 161.20(18) . . . . ?
N2 C7 C4 C5 -22.1(2) . . . . ?
N2 C10 C15 C14 -176.35(18) . . . . ?
N2 C10 C11 C12 175.22(18) . . . . ?
C4 C3 C2 C1 -0.4(2) . . . . ?
C4 C5 C6 C1 0.7(2) . . . . ?
C2 C1 C6 C5 0.6(2) . . . . ?
C14 C15 C10 C11 0.3(2) . . . . ?
C14 C13 C12 C11 0.6(2) . . . . ?
C15 C10 C11 C12 -1.4(2) . . . . ?
